data_2232082
loop_
_publ_author_name
'Zhu, Run-Qiang'
'Yu, Chun-Hua'

_publ_section_title
;
 2-Ethylimidazolium terephthalate
;
_journal_coeditor_code VM2120
_journal_issue 10
_journal_name_full 'Acta Crystallographica Section E'
_journal_page_first o2746
_journal_paper_doi 10.1107/S1600536811038578
_journal_volume 67
_journal_year 2011
_chemical_formula_iupac ' C5 H9 N2 +, C8 H5 O4 -'
_chemical_formula_moiety ' C5 H9 N2, C8 H5 O4'
_chemical_formula_sum 'C13 H14 N2 O4'
_chemical_formula_weight 262.26
_chemical_name_systematic
;
 2-Ethylimidazolium terephthalate
;
_space_group_IT_number 2
_symmetry_cell_setting triclinic
_symmetry_space_group_name_Hall '-P 1'
_symmetry_space_group_name_H-M 'P -1'
_atom_sites_solution_hydrogens geom
_atom_sites_solution_primary direct
_atom_sites_solution_secondary difmap
_audit_creation_method SHELXL-97
_cell_angle_alpha 78.60(3)
_cell_angle_beta 78.77(3)
_cell_angle_gamma 89.50(3)
_cell_formula_units_Z 2
_cell_length_a 6.4587(13)
_cell_length_b 7.0719(14)
_cell_length_c 14.688(3)
_cell_measurement_reflns_used 2933
_cell_measurement_temperature 293(2)
_cell_measurement_theta_max 27.480
_cell_measurement_theta_min 2.2
_cell_volume 644.7(2)
_computing_cell_refinement 'CrystalClear (Rigaku, 2005)'
_computing_data_collection 'CrystalClear (Rigaku, 2005)'
_computing_data_reduction 'CrystalClear (Rigaku, 2005)'
_computing_molecular_graphics 'DIAMOND (Brandenburg & Putz, 2005)'
_computing_publication_material 'SHELXL-97 (Sheldrick, 2008)'
_computing_structure_refinement 'SHELXL-97 (Sheldrick, 2008)'
_computing_structure_solution 'SHELXS-97 (Sheldrick, 2008)'
_diffrn_ambient_temperature 293(2)
_diffrn_measured_fraction_theta_full 0.991
_diffrn_measured_fraction_theta_max 0.991
_diffrn_measurement_device_type 'Rigaku SCXmini'
_diffrn_measurement_method 'CCD Profile fitting scans'
_diffrn_radiation_monochromator graphite
_diffrn_radiation_source 'fine-focus sealed tube'
_diffrn_radiation_type MoK\a
_diffrn_radiation_wavelength 0.71073
_diffrn_reflns_av_R_equivalents 0.0335
_diffrn_reflns_av_sigmaI/netI 0.0419
_diffrn_reflns_limit_h_max 8
_diffrn_reflns_limit_h_min -8
_diffrn_reflns_limit_k_max 9
_diffrn_reflns_limit_k_min -9
_diffrn_reflns_limit_l_max 19
_diffrn_reflns_limit_l_min -18
_diffrn_reflns_number 6568
_diffrn_reflns_theta_full 27.48
_diffrn_reflns_theta_max 27.48
_diffrn_reflns_theta_min 3.00
_diffrn_standards_decay_% 0
_exptl_absorpt_coefficient_mu 0.101
_exptl_absorpt_correction_T_max 0.980
_exptl_absorpt_correction_T_min 0.970
_exptl_absorpt_correction_type multi-scan
_exptl_absorpt_process_details '(CrystalClear; Rigaku, 2005)'
_exptl_crystal_colour colourless
_exptl_crystal_density_diffrn 1.348
_exptl_crystal_density_method 'not measured'
_exptl_crystal_description block
_exptl_crystal_F_000 276
_exptl_crystal_size_max 0.3000
_exptl_crystal_size_mid 0.2500
_exptl_crystal_size_min 0.2000
_refine_diff_density_max 0.285
_refine_diff_density_min -0.240
_refine_ls_extinction_coef 0.084(10)
_refine_ls_extinction_expression Fc^*^=kFc[1+0.001xFc^2^\l^3^/sin(2\q)]^-1/4^
_refine_ls_extinction_method SHELXL
_refine_ls_goodness_of_fit_ref 1.066
_refine_ls_hydrogen_treatment constr
_refine_ls_matrix_type full
_refine_ls_number_parameters 194
_refine_ls_number_reflns 2933
_refine_ls_number_restraints 0
_refine_ls_restrained_S_all 1.066
_refine_ls_R_factor_all 0.0803
_refine_ls_R_factor_gt 0.0603
_refine_ls_shift/su_max 0.000
_refine_ls_shift/su_mean 0.000
_refine_ls_structure_factor_coef Fsqd
_refine_ls_weighting_details 'calc w=1/[\s^2^(Fo^2^)+(0.0708P)^2^+0.3515P] where P=(Fo^2^+2Fc^2^)/3'
_refine_ls_weighting_scheme calc
_refine_ls_wR_factor_gt 0.1593
_refine_ls_wR_factor_ref 0.1713
_reflns_number_gt 2197
_reflns_number_total 2933
_reflns_threshold_expression >2sigma(I)
_cod_data_source_file vm2120.cif
_cod_data_source_block I
_cod_database_code 2232082
_cod_database_fobs_code 2232082

loop_
_symmetry_equiv_pos_as_xyz
'x, y, z'
'-x, -y, -z'

loop_
_atom_site_type_symbol
_atom_site_label
_atom_site_fract_x
_atom_site_fract_y
_atom_site_fract_z
_atom_site_U_iso_or_equiv
_atom_site_adp_type
_atom_site_calc_flag
_atom_site_refinement_flags
_atom_site_occupancy
_atom_site_symmetry_multiplicity
_atom_site_disorder_assembly
_atom_site_disorder_group
C C1 0.7347(7) 0.9795(9) 0.2520(3) 0.0599(13) Uani d P 0.808(14) 1 A 1
H H1A 0.6126 1.0576 0.2508 0.090 Uiso calc PR 0.808(14) 1 A 1
H H1B 0.8455 1.0340 0.1999 0.090 Uiso calc PR 0.808(14) 1 A 1
H H1C 0.7815 0.9756 0.3105 0.090 Uiso calc PR 0.808(14) 1 A 1
C C2 0.6784(7) 0.7753(6) 0.2440(3) 0.0508(13) Uani d P 0.808(14) 1 A 1
H H2A 0.5645 0.7218 0.2961 0.061 Uiso calc PR 0.808(14) 1 A 1
H H2B 0.6286 0.7802 0.1854 0.061 Uiso calc PR 0.808(14) 1 A 1
C C1' 0.544(5) 0.812(5) 0.2476(14) 0.113(11) Uani d P 0.192(14) 1 A 2
H H1'A 0.4549 0.9202 0.2539 0.170 Uiso calc PR 0.192(14) 1 A 2
H H1'B 0.4893 0.7036 0.2965 0.170 Uiso calc PR 0.192(14) 1 A 2
H H1'C 0.5486 0.7805 0.1867 0.170 Uiso calc PR 0.192(14) 1 A 2
C C2' 0.759(4) 0.863(4) 0.2564(12) 0.068(7) Uani d P 0.192(14) 1 A 2
H H2'A 0.7635 0.8948 0.3174 0.082 Uiso calc PR 0.192(14) 1 A 2
H H2'B 0.8256 0.9671 0.2057 0.082 Uiso calc PR 0.192(14) 1 A 2
C C3 0.8617(4) 0.6470(4) 0.24548(17) 0.0477(6) Uani d . 1 1 . .
C C4 1.1731(4) 0.5205(4) 0.21494(18) 0.0477(6) Uani d . 1 1 . .
H H4 1.3152 0.5068 0.1905 0.057 Uiso calc R 1 1 A .
C C5 1.0399(4) 0.3850(4) 0.27270(18) 0.0511(6) Uani d . 1 1 A .
H H5 1.0717 0.2583 0.2960 0.061 Uiso calc R 1 1 . .
C C6 0.3529(3) 0.2725(3) 0.46010(16) 0.0378(5) Uani d . 1 1 . .
C C7 0.1695(3) 0.1309(3) 0.48246(14) 0.0327(5) Uani d . 1 1 . .
C C8 0.1917(3) -0.0380(3) 0.44744(16) 0.0392(5) Uani d . 1 1 . .
H H8 0.3206 -0.0636 0.4118 0.047 Uiso calc R 1 1 . .
C C9 0.0230(4) -0.1691(3) 0.46529(16) 0.0398(5) Uani d . 1 1 . .
H H9 0.0394 -0.2826 0.4421 0.048 Uiso calc R 1 1 . .
C C10 0.2463(3) 0.1473(3) 1.03616(15) 0.0356(5) Uani d . 1 1 . .
C C11 0.3795(3) 0.3302(3) 1.01537(14) 0.0303(5) Uani d . 1 1 . .
C C12 0.3127(3) 0.5022(3) 0.96744(15) 0.0336(5) Uani d . 1 1 . .
H H12 0.1871 0.5039 0.9453 0.040 Uiso calc R 1 1 . .
C C13 0.4326(3) 0.6717(3) 0.95247(15) 0.0336(5) Uani d . 1 1 . .
H H13 0.3867 0.7866 0.9208 0.040 Uiso calc R 1 1 . .
N N1 0.8498(3) 0.4672(3) 0.29095(14) 0.0505(6) Uani d . 1 1 A .
H H1D 0.7379 0.4096 0.3271 0.061 Uiso calc R 1 1 . .
N N2 1.0596(3) 0.6826(3) 0.19901(14) 0.0472(5) Uani d . 1 1 A .
H H2C 1.1087 0.7915 0.1642 0.057 Uiso calc R 1 1 . .
O O1 0.2779(3) 0.0121(2) 1.09758(13) 0.0556(5) Uani d . 1 1 . .
O O2 0.1042(3) 0.1504(2) 0.98639(14) 0.0573(5) Uani d . 1 1 . .
H H2 0.0476 0.0429 0.9968 0.086 Uiso calc PR 0.50 1 . .
O O3 0.4954(3) 0.2675(3) 0.39276(13) 0.0595(6) Uani d . 1 1 . .
O O4 0.3451(3) 0.3907(3) 0.51614(14) 0.0648(6) Uani d . 1 1 . .
H H4A 0.4374 0.4752 0.4941 0.097 Uiso calc PR 0.50 1 . .

loop_
_atom_site_aniso_label
_atom_site_aniso_U_11
_atom_site_aniso_U_22
_atom_site_aniso_U_33
_atom_site_aniso_U_12
_atom_site_aniso_U_13
_atom_site_aniso_U_23
C1 0.082(3) 0.044(3) 0.053(2) 0.011(2) -0.0086(18) -0.0121(18)
C2 0.043(3) 0.055(2) 0.050(2) -0.0016(17) 0.0018(16) -0.0096(16)
C1' 0.09(2) 0.21(3) 0.051(11) 0.055(18) -0.021(11) -0.040(14)
C2' 0.088(14) 0.072(19) 0.044(8) -0.025(13) -0.010(8) -0.012(9)
C3 0.0503(14) 0.0481(13) 0.0376(12) -0.0027(11) 0.0033(10) -0.0032(10)
C4 0.0409(13) 0.0482(14) 0.0496(14) -0.0041(10) -0.0002(11) -0.0078(11)
C5 0.0583(16) 0.0408(13) 0.0500(14) -0.0033(11) -0.0084(12) -0.0010(11)
C6 0.0347(11) 0.0369(11) 0.0402(12) -0.0150(9) -0.0043(9) -0.0063(9)
C7 0.0297(10) 0.0330(10) 0.0338(10) -0.0121(8) -0.0050(8) -0.0037(8)
C8 0.0307(11) 0.0415(12) 0.0442(12) -0.0085(9) 0.0012(9) -0.0138(9)
C9 0.0386(12) 0.0334(11) 0.0471(13) -0.0105(9) -0.0011(10) -0.0143(9)
C10 0.0339(11) 0.0308(10) 0.0400(11) -0.0143(8) -0.0007(9) -0.0073(9)
C11 0.0296(10) 0.0272(9) 0.0319(10) -0.0110(8) -0.0002(8) -0.0062(8)
C12 0.0284(10) 0.0341(10) 0.0394(11) -0.0086(8) -0.0093(8) -0.0069(8)
C13 0.0337(11) 0.0264(9) 0.0392(11) -0.0069(8) -0.0082(9) -0.0016(8)
N1 0.0473(12) 0.0518(12) 0.0420(11) -0.0162(9) 0.0033(9) 0.0040(9)
N2 0.0486(12) 0.0369(10) 0.0459(11) -0.0128(9) 0.0060(9) 0.0019(8)
O1 0.0599(11) 0.0355(9) 0.0645(12) -0.0245(8) -0.0137(9) 0.0091(8)
O2 0.0574(11) 0.0468(10) 0.0699(12) -0.0323(9) -0.0257(10) -0.0024(9)
O3 0.0464(10) 0.0627(12) 0.0623(12) -0.0298(9) 0.0151(9) -0.0197(9)
O4 0.0571(12) 0.0692(13) 0.0679(13) -0.0384(10) 0.0113(9) -0.0345(10)

loop_
_atom_type_symbol
_atom_type_description
_atom_type_scat_dispersion_real
_atom_type_scat_dispersion_imag
_atom_type_scat_source
C C 0.0033 0.0016 'International Tables Vol C Tables 4.2.6.8 and 6.1.1.4'
H H 0.0000 0.0000 'International Tables Vol C Tables 4.2.6.8 and 6.1.1.4'
N N 0.0061 0.0033 'International Tables Vol C Tables 4.2.6.8 and 6.1.1.4'
O O 0.0106 0.0060 'International Tables Vol C Tables 4.2.6.8 and 6.1.1.4'

loop_
_geom_angle_atom_site_label_1
_geom_angle_atom_site_label_2
_geom_angle_atom_site_label_3
_geom_angle_site_symmetry_1
_geom_angle
C2 C1 H1A . 109.5
C2 C1 H1B . 109.5
H1A C1 H1B . 109.5
C2 C1 H1C . 109.5
H1A C1 H1C . 109.5
H1B C1 H1C . 109.5
C3 C2 C1 . 112.1(4)
C3 C2 H2A . 109.2
C1 C2 H2A . 109.2
C3 C2 H2B . 109.2
C1 C2 H2B . 109.2
H2A C2 H2B . 107.9
C2' C1' H1'A . 109.5
C2' C1' H1'B . 109.5
H1'A C1' H1'B . 109.5
C2' C1' H1'C . 109.5
H1'A C1' H1'C . 109.5
H1'B C1' H1'C . 109.5
C1' C2' C3 . 96(2)
C1' C2' H2'A . 112.6
C3 C2' H2'A . 112.6
C1' C2' H2'B . 112.6
C3 C2' H2'B . 112.6
H2'A C2' H2'B . 110.1
N1 C3 N2 . 107.0(2)
N1 C3 C2 . 124.2(3)
N2 C3 C2 . 128.7(2)
N1 C3 C2' . 140.7(6)
N2 C3 C2' . 106.2(7)
C2 C3 C2' . 31.6(7)
C5 C4 N2 . 106.4(2)
C5 C4 H4 . 126.8
N2 C4 H4 . 126.8
C4 C5 N1 . 107.0(2)
C4 C5 H5 . 126.5
N1 C5 H5 . 126.5
O3 C6 O4 . 125.1(2)
O3 C6 C7 . 119.7(2)
O4 C6 C7 . 115.20(19)
C9 C7 C8 2_556 119.54(18)
C9 C7 C6 2_556 121.07(19)
C8 C7 C6 . 119.35(19)
C7 C8 C9 . 120.4(2)
C7 C8 H8 . 119.8
C9 C8 H8 . 119.8
C7 C9 C8 2_556 120.0(2)
C7 C9 H9 2_556 120.0
C8 C9 H9 . 120.0
O1 C10 O2 . 125.55(19)
O1 C10 C11 . 119.7(2)
O2 C10 C11 . 114.72(19)
C13 C11 C12 2_667 119.61(18)
C13 C11 C10 2_667 119.44(18)
C12 C11 C10 . 120.91(18)
C13 C12 C11 . 120.29(19)
C13 C12 H12 . 119.9
C11 C12 H12 . 119.9
C11 C13 C12 2_667 120.10(19)
C11 C13 H13 2_667 120.0
C12 C13 H13 . 120.0
C3 N1 C5 . 110.0(2)
C3 N1 H1D . 125.0
C5 N1 H1D . 125.0
C3 N2 C4 . 109.5(2)
C3 N2 H2C . 125.2
C4 N2 H2C . 125.2
C10 O2 H2 . 109.5
C6 O4 H4A . 109.5

loop_
_geom_bond_atom_site_label_1
_geom_bond_atom_site_label_2
_geom_bond_site_symmetry_2
_geom_bond_distance
C1 C2 . 1.525(7)
C1 H1A . 0.9600
C1 H1B . 0.9600
C1 H1C . 0.9600
C2 C3 . 1.486(5)
C2 H2A . 0.9700
C2 H2B . 0.9700
C1' C2' . 1.47(4)
C1' H1'A . 0.9600
C1' H1'B . 0.9600
C1' H1'C . 0.9600
C2' C3 . 1.69(3)
C2' H2'A . 0.9700
C2' H2'B . 0.9700
C3 N1 . 1.310(3)
C3 N2 . 1.327(3)
C4 C5 . 1.337(3)
C4 N2 . 1.361(3)
C4 H4 . 0.9300
C5 N1 . 1.356(4)
C5 H5 . 0.9300
C6 O3 . 1.219(3)
C6 O4 . 1.278(3)
C6 C7 . 1.501(3)
C7 C9 2_556 1.383(3)
C7 C8 . 1.387(3)
C8 C9 . 1.388(3)
C8 H8 . 0.9300
C9 C7 2_556 1.383(3)
C9 H9 . 0.9300
C10 O1 . 1.224(3)
C10 O2 . 1.277(3)
C10 C11 . 1.506(3)
C11 C13 2_667 1.384(3)
C11 C12 . 1.390(3)
C12 C13 . 1.389(3)
C12 H12 . 0.9300
C13 C11 2_667 1.384(3)
C13 H13 . 0.9300
N1 H1D . 0.8600
N2 H2C . 0.8600
O2 H2 . 0.8200
O4 H4A . 0.8200

loop_
_geom_hbond_atom_site_label_D
_geom_hbond_atom_site_label_H
_geom_hbond_atom_site_label_A
_geom_hbond_site_symmetry_A
_geom_hbond_distance_DH
_geom_hbond_distance_HA
_geom_hbond_distance_DA
_geom_hbond_angle_DHA
O4 H4A O4 2_666 0.82 1.67 2.452(3) 159.5
O2 H2 O2 2_557 0.82 1.64 2.450(3) 169.5
N2 H2C O1 1_664 0.86 1.90 2.739(3) 166.1
N1 H1D O3 . 0.86 1.86 2.713(3) 172.6
